data_7715189
loop_
_publ_author_name
'Sookai, Sheldon'
'Akerman, Matthew P.'
'Munro, Orde Q.'

_publ_section_title
;
 Chiral Au(III) chelates exhibit unique NCI-60 cytotoxicity profiles and
 interactions with human serum albumin.
;
_journal_issue 11
_journal_name_full 'Dalton transactions (Cambridge, England : 2003)'
_journal_page_first 5089
_journal_page_last 5104
_journal_paper_doi 10.1039/d3dt04024k
_journal_volume 53
_journal_year 2024
_chemical_absolute_configuration syn
_chemical_formula_moiety 'C16 H18 Au N4, F6 P'
_chemical_formula_sum 'C16 H18 Au F6 N4 P'
_chemical_formula_weight 608.279
_space_group_crystal_system orthorhombic
_space_group_IT_number 18
_space_group_name_Hall 'P 2ac 2ac'
_space_group_name_H-M_alt 'P 21 2 21'
_symmetry_Int_Tables_number 18
_atom_sites_solution_primary dual
_audit_creation_date 2023-02-27
_audit_creation_method
;
Olex2 1.5
(compiled 2022.04.07 svn.rca3783a0 for OlexSys, GUI svn.r6498)
;
_audit_update_record
;
2023-02-27 deposited with the CCDC.	2024-02-12 downloaded from the CCDC.
;
_cell_angle_alpha 90
_cell_angle_beta 90
_cell_angle_gamma 90
_cell_formula_units_Z 4
_cell_length_a 10.3951(2)
_cell_length_b 18.2575(3)
_cell_length_c 10.0206(2)
_cell_measurement_reflns_used 7222
_cell_measurement_temperature 100.15
_cell_measurement_theta_max 34.26
_cell_measurement_theta_min 2.82
_cell_volume 1901.80(6)
_computing_molecular_graphics 'Olex2 1.5 (Dolomanov et al., 2009)'
_computing_publication_material 'Olex2 1.5 (Dolomanov et al., 2009)'
_computing_structure_refinement 'olex2.refine 1.5 (Bourhis et al., 2015)'
_computing_structure_solution 'SHELXT  (Sheldrick, 2015)'
_diffrn_ambient_temperature 100.15
_diffrn_measured_fraction_theta_full 0.9950
_diffrn_measured_fraction_theta_max 0.9309
_diffrn_measurement_device_type 'Oxford Diffraction Xcalibur2 CCD'
_diffrn_radiation_type 'Mo K\a'
_diffrn_radiation_wavelength 0.71073
_diffrn_reflns_av_R_equivalents 0.0730
_diffrn_reflns_av_unetI/netI 0.0401
_diffrn_reflns_Laue_measured_fraction_full 0.9950
_diffrn_reflns_Laue_measured_fraction_max 0.9309
_diffrn_reflns_limit_h_max 15
_diffrn_reflns_limit_h_min -15
_diffrn_reflns_limit_k_max 28
_diffrn_reflns_limit_k_min -28
_diffrn_reflns_limit_l_max 13
_diffrn_reflns_limit_l_min -15
_diffrn_reflns_number 30977
_diffrn_reflns_point_group_measured_fraction_full 0.9971
_diffrn_reflns_point_group_measured_fraction_max 0.9113
_diffrn_reflns_theta_full 25.2417
_diffrn_reflns_theta_max 34.26
_diffrn_reflns_theta_min 2.97
_exptl_absorpt_coefficient_mu 7.886
_exptl_absorpt_correction_T_max 0.5096
_exptl_absorpt_correction_T_min 0.0893
_exptl_absorpt_correction_type multi-scan
_exptl_absorpt_process_details '(R. H. Blessing, Acta Cryst., 1995, A51, 33)'
_exptl_crystal_colour orange
_exptl_crystal_colour_primary orange
_exptl_crystal_density_diffrn 2.124
_exptl_crystal_description needle
_exptl_crystal_F_000 1155.500
_exptl_crystal_recrystallization_method
'grown by liquid diffusion of ether into an acetonitrile solution of the compound'
_exptl_crystal_size_max 0.6
_exptl_crystal_size_mid 0.2
_exptl_crystal_size_min 0.1
_refine_diff_density_max 3.7789
_refine_diff_density_min -3.9047
_refine_diff_density_rms 0.2449
_refine_ls_abs_structure_details 'Hooft, R.W.W., Straver, L.H., Spek, A.L. (2010). J. Appl. Cryst., 43, 665-668.'
_refine_ls_abs_structure_Flack -0.006(10)
_refine_ls_d_res_high 0.6312
_refine_ls_d_res_low 6.8593
_refine_ls_goodness_of_fit_ref 1.0459
_refine_ls_hydrogen_treatment constr
_refine_ls_matrix_type full
_refine_ls_number_constraints 32
_refine_ls_number_parameters 255
_refine_ls_number_reflns 7216
_refine_ls_number_restraints 0
_refine_ls_restrained_S_all 1.0459
_refine_ls_R_factor_all 0.0548
_refine_ls_R_factor_gt 0.0456
_refine_ls_shift/su_max -0.0011
_refine_ls_shift/su_mean 0.0001
_refine_ls_structure_factor_coef Fsqd
_refine_ls_weighting_details 'w=1/[\s^2^(Fo^2^)+(0.0789P)^2^+2.7908P] where P=(Fo^2^+2Fc^2^)/3'
_refine_ls_weighting_scheme calc
_refine_ls_wR_factor_gt 0.1300
_refine_ls_wR_factor_ref 0.1433
_reflns_Friedel_coverage 0.887
_reflns_limit_h_max 15
_reflns_limit_h_min -15
_reflns_limit_k_max 28
_reflns_limit_k_min -28
_reflns_limit_l_max 15
_reflns_limit_l_min -15
_reflns_number_gt 5766
_reflns_number_total 7216
_reflns_threshold_expression I>=2u(I)
_cod_data_source_file d3dt04024k2.cif
_cod_data_source_block Au1R2RL2PF6
_cod_depositor_comments 'Adding full bibliography for 7715188--7715189.cif.'
_cod_database_code 7715189
_olex2_refinement_description
;
1. Fixed Uiso
 At 1.2 times of:
  All C(H) groups, All C(H,H) groups
2.a Ternary CH refined with riding coordinates:
 C6A(H6A), C6B(H6B)
2.b Secondary CH2 refined with riding coordinates:
 C7A(H7Aa,H7Ab), C8A(H8Aa,H8Ab), C7B(H7Ba,H7Bb), C8B(H8Ba,H8Bb)
2.c Aromatic/amide H refined with riding coordinates:
 C1A(H1A), C2A(H2A), C3A(H3A), C5A(H5A), C1B(H1B), C2B(H2B), C3B(H3B), C5B(H5B)
;
_olex2_exptl_crystal_mounting_method 'mounted on a glass fibre using epoxy cement'
_olex2_submission_special_instructions 'No special instructions were received'

loop_
_space_group_symop_id
_space_group_symop_operation_xyz
1 x,y,z
2 x+1/2,-y,-z+1/2
3 -x,y,-z
4 -x+1/2,-y,z+1/2

loop_
_atom_site_label
_atom_site_type_symbol
_atom_site_fract_x
_atom_site_fract_y
_atom_site_fract_z
_atom_site_U_iso_or_equiv
_atom_site_adp_type
_atom_site_occupancy
_atom_site_site_symmetry_order
_atom_site_refinement_flags_posn
_atom_site_refinement_flags_adp
_atom_site_refinement_flags_occupancy
Au1A Au 0.5 0.313620(10) 0.5 0.02396(8) Uani 1.000000 2 S T P
C1A C 0.6295(5) 0.1825(2) 0.6580(6) 0.0292(10) Uani 1.000000 1 . . .
H1A H 0.5901(5) 0.1410(2) 0.6180(6) 0.0350(12) Uiso 1.000000 1 R . .
C2A C 0.7182(6) 0.1810(3) 0.7647(6) 0.0346(13) Uani 1.000000 1 . . .
H2A H 0.7484(6) 0.1384(3) 0.8094(6) 0.0415(15) Uiso 1.000000 1 R . .
C3A C 0.7535(6) 0.2528(3) 0.7929(7) 0.0338(11) Uani 1.000000 1 . . .
H3A H 0.8118(6) 0.2685(3) 0.8601(7) 0.0406(13) Uiso 1.000000 1 R . .
C4A C 0.6865(6) 0.2977(3) 0.7029(5) 0.0298(10) Uani 1.000000 1 . . .
C5A C 0.6776(5) 0.3738(3) 0.6783(5) 0.0296(9) Uani 1.000000 1 . . .
H5A H 0.7293(5) 0.4082(3) 0.7251(5) 0.0356(11) Uiso 1.000000 1 R . .
C6A C 0.5718(4) 0.4645(2) 0.5212(5) 0.0274(9) Uani 1.000000 1 . . .
H6A H 0.6248(4) 0.4652(2) 0.4379(5) 0.0329(10) Uiso 1.000000 1 R . .
C7A C 0.6053(5) 0.5323(3) 0.6003(5) 0.0330(10) Uani 1.000000 1 . . .
H7Aa H 0.5574(5) 0.5322(3) 0.6857(5) 0.0397(12) Uiso 1.000000 1 R . .
H7Ab H 0.6985(5) 0.5324(3) 0.6209(5) 0.0397(12) Uiso 1.000000 1 R . .
C8A C 0.5708(5) 0.6009(3) 0.5203(7) 0.0381(12) Uani 1.000000 1 . . .
H8Aa H 0.6252(5) 0.6033(3) 0.4393(7) 0.0457(14) Uiso 1.000000 1 R . .
H8Ab H 0.5890(5) 0.6450(3) 0.5748(7) 0.0457(14) Uiso 1.000000 1 R . .
N1A N 0.6105(4) 0.2529(2) 0.6226(4) 0.0290(8) Uani 1.000000 1 . . .
N2A N 0.5949(4) 0.3945(2) 0.5880(4) 0.0286(8) Uani 1.000000 1 . . .
Au1B Au 0.5 0.183688(10) 0.0 0.02399(8) Uani 1.000000 2 S T P
C1B C 0.6300(6) 0.3144(2) 0.1588(6) 0.0314(11) Uani 1.000000 1 . . .
H1B H 0.5895(6) 0.3559(2) 0.1200(6) 0.0376(13) Uiso 1.000000 1 R . .
C2B C 0.7216(6) 0.3168(3) 0.2622(6) 0.0311(11) Uani 1.000000 1 . . .
H2B H 0.7540(6) 0.3596(3) 0.3044(6) 0.0373(14) Uiso 1.000000 1 R . .
C3B C 0.7558(6) 0.2450(3) 0.2910(7) 0.0354(11) Uani 1.000000 1 . . .
H3B H 0.8165(6) 0.2292(3) 0.3558(7) 0.0425(13) Uiso 1.000000 1 R . .
C4B C 0.6834(6) 0.2006(3) 0.2057(6) 0.0317(11) Uani 1.000000 1 . . .
C5B C 0.6676(5) 0.1236(3) 0.1905(5) 0.0307(9) Uani 1.000000 1 . . .
H5B H 0.7140(5) 0.0892(3) 0.2428(5) 0.0369(11) Uiso 1.000000 1 R . .
C6B C 0.5224(4) 0.0318(2) 0.0720(5) 0.0285(9) Uani 1.000000 1 . . .
H6B H 0.4442(4) 0.0285(2) 0.1297(5) 0.0342(10) Uiso 1.000000 1 R . .
C7B C 0.6049(5) -0.0353(2) 0.1008(5) 0.0302(9) Uani 1.000000 1 . . .
H7Ba H 0.6830(5) -0.0345(2) 0.0442(5) 0.0362(11) Uiso 1.000000 1 R . .
H7Bb H 0.6322(5) -0.0351(2) 0.1955(5) 0.0362(11) Uiso 1.000000 1 R . .
C8B C 0.5261(5) -0.1044(3) 0.0713(5) 0.0341(10) Uani 1.000000 1 . . .
H8Ba H 0.4534(5) -0.1074(3) 0.1349(5) 0.0409(12) Uiso 1.000000 1 R . .
H8Bb H 0.5809(5) -0.1482(3) 0.0847(5) 0.0409(12) Uiso 1.000000 1 R . .
N1B N 0.6085(4) 0.2444(2) 0.1234(4) 0.0288(8) Uani 1.000000 1 . . .
N2B N 0.5837(4) 0.1034(2) 0.0984(4) 0.0281(8) Uani 1.000000 1 . . .
F1 F 0.5979(6) 0.9181(3) 0.4439(5) 0.095(2) Uani 1.000000 1 . . .
F2 F 0.5823(4) 0.9777(3) 0.6348(4) 0.0718(15) Uani 1.000000 1 . . .
F3 F 0.5897(5) 1.0381(3) 0.4366(4) 0.0674(13) Uani 1.000000 1 . . .
P1 P 0.5 0.97524(10) 0.5 0.0316(3) Uani 1.000000 2 S T P
F4 F 0.9102(6) 0.5413(4) 0.4395(5) 0.102(2) Uani 1.000000 1 . . .
F5 F 0.9204(5) 0.4864(4) 0.6333(5) 0.101(2) Uani 1.000000 1 . . .
F6 F 0.9011(8) 0.4254(4) 0.4408(7) 0.141(4) Uani 1.000000 1 . . .
P2 P 1.0 0.47726(12) 0.5 0.0391(4) Uani 1.000000 2 S T P

loop_
_atom_site_aniso_label
_atom_site_aniso_U_11
_atom_site_aniso_U_22
_atom_site_aniso_U_33
_atom_site_aniso_U_12
_atom_site_aniso_U_13
_atom_site_aniso_U_23
Au1A 0.02204(13) 0.02431(11) 0.02555(14) -0.000000 -0.00097(16) 0.000000
C1A 0.029(2) 0.024(2) 0.034(3) 0.0024(14) -0.005(2) -0.0004(15)
C2A 0.040(3) 0.025(2) 0.039(3) 0.0074(19) 0.002(3) 0.0042(19)
C3A 0.033(3) 0.037(3) 0.032(3) 0.0036(19) -0.005(2) -0.0016(18)
C4A 0.032(3) 0.030(2) 0.027(2) 0.000(2) -0.001(2) -0.0038(19)
C5A 0.024(2) 0.033(2) 0.032(2) -0.0009(17) -0.0036(18) -0.0012(18)
C6A 0.029(2) 0.0193(15) 0.034(2) -0.0003(13) 0.0013(18) -0.0004(16)
C7A 0.030(2) 0.029(2) 0.040(3) -0.0012(17) -0.002(2) -0.0029(19)
C8A 0.036(3) 0.0256(18) 0.052(3) -0.0008(17) -0.007(2) 0.002(2)
N1A 0.030(2) 0.0256(17) 0.032(2) -0.0006(14) -0.0022(17) -0.0008(15)
N2A 0.0261(19) 0.0265(17) 0.033(2) -0.0013(14) -0.0032(16) 0.0006(15)
Au1B 0.02299(13) 0.02346(11) 0.02553(14) -0.000000 0.00010(16) 0.000000
C1B 0.037(3) 0.022(2) 0.036(3) -0.0016(15) 0.003(2) -0.0006(15)
C2B 0.034(3) 0.028(2) 0.031(3) -0.0044(18) 0.001(2) -0.0010(17)
C3B 0.027(3) 0.038(3) 0.041(3) -0.0050(18) -0.003(2) -0.006(2)
C4B 0.030(3) 0.025(2) 0.040(3) -0.0023(19) -0.004(2) -0.001(2)
C5B 0.026(2) 0.031(2) 0.035(2) -0.0019(17) -0.0029(19) -0.0009(19)
C6B 0.021(2) 0.0316(19) 0.033(2) 0.0003(15) -0.0008(17) 0.0022(16)
C7B 0.027(2) 0.0268(19) 0.037(2) 0.0018(16) -0.001(2) -0.0001(18)
C8B 0.033(3) 0.0271(19) 0.042(3) 0.0001(17) -0.000(2) 0.0060(18)
N1B 0.027(2) 0.0250(16) 0.034(2) -0.0027(14) 0.0000(17) 0.0009(14)
N2B 0.0269(19) 0.0250(16) 0.032(2) -0.0010(14) -0.0008(16) -0.0030(14)
F1 0.134(5) 0.090(3) 0.060(3) 0.071(3) 0.036(3) 0.019(3)
F2 0.0330(19) 0.138(4) 0.045(2) 0.017(3) 0.0064(17) 0.029(3)
F3 0.067(3) 0.076(3) 0.059(3) -0.034(2) -0.006(2) 0.015(2)
P1 0.0254(8) 0.0341(8) 0.0354(9) -0.000000 0.0038(13) 0.000000
F4 0.118(5) 0.130(5) 0.058(3) 0.071(4) 0.009(3) 0.023(3)
F5 0.041(2) 0.211(7) 0.052(3) 0.006(4) -0.004(2) 0.029(4)
F6 0.189(8) 0.129(5) 0.105(5) -0.112(5) -0.089(5) 0.037(4)
P2 0.0252(8) 0.0456(10) 0.0464(11) -0.000000 -0.0085(15) 0.000000

loop_
_atom_type_symbol
_atom_type_scat_dispersion_real
_atom_type_scat_dispersion_imag
_atom_type_scat_source
_atom_type_scat_dispersion_source
Au -1.91220 8.83480 'NoSpherA2: Chem.Sci. 2021, DOI:10.1039/D0SC05526C' custom
C 0.00310 0.00160 'NoSpherA2: Chem.Sci. 2021, DOI:10.1039/D0SC05526C' custom
F 0.01760 0.01030 'NoSpherA2: Chem.Sci. 2021, DOI:10.1039/D0SC05526C' custom
H 0.00000 0.00000 'NoSpherA2: Chem.Sci. 2021, DOI:10.1039/D0SC05526C' custom
N 0.00610 0.00330 'NoSpherA2: Chem.Sci. 2021, DOI:10.1039/D0SC05526C' custom
P 0.10270 0.09520 'NoSpherA2: Chem.Sci. 2021, DOI:10.1039/D0SC05526C' custom

loop_
_geom_angle_atom_site_label_1
_geom_angle_atom_site_label_2
_geom_angle_atom_site_label_3
_geom_angle
_geom_angle_site_symmetry_1
_geom_angle_site_symmetry_3
_geom_angle_publ_flag
N1A Au1A N1A 113.2(2) . 3_656 ?
N2A Au1A N1A 164.75(17) . 3_656 ?
N2A Au1A N1A 81.65(15) . . ?
N2A Au1A N1A 164.75(17) 3_656 . ?
N2A Au1A N1A 81.65(15) 3_656 3_656 ?
N2A Au1A N2A 83.7(2) . 3_656 ?
C2A C1A H1A 125.9(3) . . ?
N1A C1A H1A 125.9(3) . . ?
N1A C1A C2A 108.3(4) . . ?
H2A C2A C1A 126.0(3) . . ?
C3A C2A C1A 107.9(5) . . ?
C3A C2A H2A 126.0(4) . . ?
H3A C3A C2A 126.6(4) . . ?
C4A C3A C2A 106.8(5) . . ?
C4A C3A H3A 126.6(3) . . ?
C5A C4A C3A 135.9(5) . . ?
N1A C4A C3A 108.1(5) . . ?
N1A C4A C5A 116.0(5) . . ?
H5A C5A C4A 121.7(3) . . ?
N2A C5A C4A 116.6(5) . . ?
N2A C5A H5A 121.7(3) . . ?
C7A C6A H6A 107.5(3) . . ?
N2A C6A H6A 107.5(3) . . ?
N2A C6A C7A 116.0(4) . . ?
H7Aa C7A C6A 109.7(3) . . ?
H7Ab C7A C6A 109.7(3) . . ?
H7Ab C7A H7Aa 108.2 . . ?
C8A C7A C6A 110.0(4) . . ?
C8A C7A H7Aa 109.7(3) . . ?
C8A C7A H7Ab 109.7(3) . . ?
C8A C8A C7A 111.4(4) 3_656 . ?
H8Aa C8A C7A 109.3(3) . . ?
H8Ab C8A C7A 109.3(3) . . ?
H8Ab C8A H8Aa 108.0 . . ?
C1A N1A Au1A 140.2(4) . 3_656 ?
C4A N1A Au1A 110.7(3) . 3_656 ?
C4A N1A C1A 108.9(4) . . ?
C5A N2A Au1A 114.9(3) . 3_656 ?
C6A N2A Au1A 111.5(3) . 3_656 ?
C6A N2A C5A 132.7(4) . . ?
N1B Au1B N1B 113.0(2) 3_655 . ?
N2B Au1B N1B 81.63(15) . . ?
N2B Au1B N1B 81.63(15) 3_655 3_655 ?
N2B Au1B N1B 165.36(17) . 3_655 ?
N2B Au1B N1B 165.36(17) 3_655 . ?
N2B Au1B N2B 83.8(2) 3_655 . ?
C2B C1B H1B 125.2(3) . . ?
N1B C1B H1B 125.2(3) . . ?
N1B C1B C2B 109.7(4) . . ?
H2B C2B C1B 126.4(3) . . ?
C3B C2B C1B 107.2(5) . . ?
C3B C2B H2B 126.4(4) . . ?
H3B C3B C2B 126.8(4) . . ?
C4B C3B C2B 106.5(6) . . ?
C4B C3B H3B 126.8(4) . . ?
C5B C4B C3B 134.5(6) . . ?
N1B C4B C3B 109.3(5) . . ?
N1B C4B C5B 116.1(5) . . ?
H5B C5B C4B 122.3(3) . . ?
N2B C5B C4B 115.3(5) . . ?
N2B C5B H5B 122.3(3) . . ?
C7B C6B H6B 107.4(3) . . ?
N2B C6B H6B 107.4(3) . . ?
N2B C6B C7B 115.8(4) . . ?
H7Ba C7B C6B 109.9(3) . . ?
H7Bb C7B C6B 109.9(3) . . ?
H7Bb C7B H7Ba 108.3 . . ?
C8B C7B C6B 108.9(4) . . ?
C8B C7B H7Ba 109.9(3) . . ?
C8B C7B H7Bb 109.9(3) . . ?
C8B C8B C7B 111.7(4) 3_655 . ?
H8Ba C8B C7B 109.3(3) . . ?
H8Bb C8B C7B 109.3(3) . . ?
H8Bb C8B H8Ba 107.9 . . ?
C1B N1B Au1B 141.3(4) . . ?
C4B N1B Au1B 111.3(3) . . ?
C4B N1B C1B 107.3(4) . . ?
C5B N2B Au1B 115.6(3) . . ?
C6B N2B Au1B 112.2(3) . . ?
C6B N2B C5B 131.0(4) . . ?
F1 P1 F1 96.2(5) 3_656 . ?
F2 P1 F1 93.6(3) 3_656 . ?
F2 P1 F1 93.6(3) . 3_656 ?
F2 P1 F1 88.5(3) . . ?
F2 P1 F1 88.5(3) 3_656 3_656 ?
F2 P1 F2 176.8(5) . 3_656 ?
F3 P1 F1 87.5(3) 3_656 3_656 ?
F3 P1 F1 87.5(3) . . ?
F3 P1 F1 174.7(3) 3_656 . ?
F3 P1 F1 174.7(3) . 3_656 ?
F3 P1 F2 87.5(2) . 3_656 ?
F3 P1 F2 87.5(2) 3_656 . ?
F3 P1 F2 90.2(2) . . ?
F3 P1 F2 90.2(2) 3_656 3_656 ?
F3 P1 F3 89.1(4) 3_656 . ?
F4 P2 F4 87.2(5) 3_756 . ?
F5 P2 F4 84.8(3) . 3_756 ?
F5 P2 F4 86.5(3) . . ?
F5 P2 F4 86.5(3) 3_756 3_756 ?
F5 P2 F4 84.8(3) 3_756 . ?
F5 P2 F5 167.8(6) . 3_756 ?
F6 P2 F4 171.9(4) . 3_756 ?
F6 P2 F4 85.0(4) 3_756 3_756 ?
F6 P2 F4 85.0(4) . . ?
F6 P2 F4 171.9(4) 3_756 . ?
F6 P2 F5 95.2(4) 3_756 . ?
F6 P2 F5 92.4(4) 3_756 3_756 ?
F6 P2 F5 95.2(4) . 3_756 ?
F6 P2 F5 92.4(4) . . ?
F6 P2 F6 102.8(6) 3_756 . ?

loop_
_geom_bond_atom_site_label_1
_geom_bond_atom_site_label_2
_geom_bond_distance
_geom_bond_site_symmetry_2
_geom_bond_publ_flag
Au1A N1A 2.014(4) . ?
Au1A N1A 2.014(4) 3_656 ?
Au1A N2A 1.982(4) . ?
Au1A N2A 1.982(4) 3_656 ?
C1A H1A 0.9500 . ?
C1A C2A 1.412(8) . ?
C1A N1A 1.349(5) . ?
C2A H2A 0.9500 . ?
C2A C3A 1.391(7) . ?
C3A H3A 0.9500 . ?
C3A C4A 1.403(8) . ?
C4A C5A 1.415(7) . ?
C4A N1A 1.393(7) . ?
C5A H5A 0.9500 . ?
C5A N2A 1.304(6) . ?
C6A C6A 1.552(9) 3_656 ?
C6A H6A 1.0000 . ?
C6A C7A 1.511(6) . ?
C6A N2A 1.463(6) . ?
C7A H7Aa 0.9900 . ?
C7A H7Ab 0.9900 . ?
C7A C8A 1.530(7) . ?
C8A C8A 1.528(11) 3_656 ?
C8A H8Aa 0.9900 . ?
C8A H8Ab 0.9900 . ?
Au1B N1B 2.007(4) 3_655 ?
Au1B N1B 2.007(4) . ?
Au1B N2B 1.970(4) . ?
Au1B N2B 1.970(4) 3_655 ?
C1B H1B 0.9500 . ?
C1B C2B 1.408(8) . ?
C1B N1B 1.346(5) . ?
C2B H2B 0.9500 . ?
C2B C3B 1.389(8) . ?
C3B H3B 0.9500 . ?
C3B C4B 1.398(8) . ?
C4B C5B 1.423(7) . ?
C4B N1B 1.388(7) . ?
C5B H5B 0.9500 . ?
C5B N2B 1.322(6) . ?
C6B C6B 1.516(9) 3_655 ?
C6B H6B 1.0000 . ?
C6B C7B 1.523(6) . ?
C6B N2B 1.477(6) . ?
C7B H7Ba 0.9900 . ?
C7B H7Bb 0.9900 . ?
C7B C8B 1.533(7) . ?
C8B C8B 1.529(11) 3_655 ?
C8B H8Ba 0.9900 . ?
C8B H8Bb 0.9900 . ?
F1 P1 1.562(4) . ?
F2 P1 1.600(4) 3_656 ?
F3 P1 1.609(4) . ?
F4 P2 1.614(5) . ?
F5 P2 1.580(5) 3_756 ?
F6 P2 1.518(5) . ?

loop_
_geom_torsion_atom_site_label_1
_geom_torsion_atom_site_label_2
_geom_torsion_atom_site_label_3
_geom_torsion_atom_site_label_4
_geom_torsion
_geom_torsion_site_symmetry_1
_geom_torsion_site_symmetry_2
_geom_torsion_site_symmetry_3
_geom_torsion_site_symmetry_4
_geom_torsion_publ_flag
Au1A N1A C1A C2A -174.0(6) 3_656 . . . ?
Au1A N1A C1A C2A -174.0(6) . . . . ?
Au1A N1A C4A C3A 175.5(4) . . . . ?
Au1A N1A C4A C3A 175.5(4) 3_656 . . . ?
Au1A N1A C4A C5A -3.5(4) 3_656 . . . ?
Au1A N1A C4A C5A -3.5(4) . . . . ?
Au1A N2A C5A C4A -1.2(4) 3_656 . . . ?
Au1A N2A C5A C4A -1.2(4) . . . . ?
Au1A N2A C6A C6A 38.0(3) . . . 3_656 ?
Au1A N2A C6A C6A 38.0(3) . 3_656 3_656 . ?
Au1A N2A C6A C7A 162.5(3) 3_656 . . . ?
Au1A N2A C6A C7A 162.5(3) . . . . ?
C1A C2A C3A C4A -0.2(5) . . . . ?
C1A N1A C4A C3A -1.0(5) . . . . ?
C1A N1A C4A C5A 180.0(4) . . . . ?
C2A C3A C4A C5A 179.4(4) . . . . ?
C2A C3A C4A N1A 0.7(6) . . . . ?
C3A C4A C5A N2A -175.4(7) . . . . ?
C4A C5A N2A C6A -169.2(4) . . . . ?
C5A N2A C6A C6A -153.8(7) . . . 3_656 ?
C5A N2A C6A C7A -29.2(6) . . . . ?
C6A C6A C7A C8A -55.6(5) 3_656 . . . ?
C6A C7A C8A C8A 56.1(5) . . . 3_656 ?
C7A C8A C8A C7A -56.8(4) . . 3_656 3_656 ?
Au1B N1B C1B C2B 177.4(6) . . . . ?
Au1B N1B C1B C2B 177.4(6) 3_655 . . . ?
Au1B N1B C4B C3B -179.2(4) 3_655 . . . ?
Au1B N1B C4B C3B -179.2(4) . . . . ?
Au1B N1B C4B C5B -1.5(4) . . . . ?
Au1B N1B C4B C5B -1.5(4) 3_655 . . . ?
Au1B N2B C5B C4B 0.8(4) . . . . ?
Au1B N2B C5B C4B 0.8(4) 3_655 . . . ?
Au1B N2B C6B C6B 34.5(3) . 3_655 3_655 . ?
Au1B N2B C6B C6B 34.5(3) . . . 3_655 ?
Au1B N2B C6B C7B 159.0(3) . . . . ?
Au1B N2B C6B C7B 159.0(3) 3_655 . . . ?
C1B C2B C3B C4B -0.6(5) . . . . ?
C1B N1B C4B C3B -1.9(5) . . . . ?
C1B N1B C4B C5B 175.7(4) . . . . ?
C2B C3B C4B C5B -175.4(4) . . . . ?
C2B C3B C4B N1B 1.6(6) . . . . ?
C3B C4B C5B N2B 177.4(7) . . . . ?
C4B C5B N2B C6B -166.1(4) . . . . ?
C5B N2B C6B C6B -158.3(6) . . . 3_655 ?
C5B N2B C6B C7B -33.8(6) . . . . ?
C6B C6B C7B C8B -58.5(5) 3_655 . . . ?
C6B C7B C8B C8B 55.5(5) . . . 3_655 ?
C7B C8B C8B C7B -55.3(3) . . 3_655 3_655 ?
